data_7706424
loop_
_publ_author_name
'Neto, Antonio de Brito Santiago'
'Alves da Cruz, M\'arcia Gabriely'
'Jeanneau, Erwann'
'Oliveira, Alcineia Concei\,c\~ao'
'Essayem, Nadine'
'Mishra, Shashank'

_publ_section_title
;
 Designed sol-gel precursors for atomically dispersed Nb and Pb within
 TiO<sub>2</sub> as catalysts for dihydroxyacetone transformation.
;
_journal_issue 5
_journal_name_full 'Dalton transactions (Cambridge, England : 2003)'
_journal_page_first 1604
_journal_page_last 1609
_journal_paper_doi 10.1039/d0dt03726e
_journal_volume 50
_journal_year 2021
_chemical_formula_moiety '2(C18 H42 N2 O8 Ti2), C2 H6 O'
_chemical_formula_sum 'C38 H90 N4 O17 Ti4'
_chemical_formula_weight 1066.62
_space_group_IT_number 2
_space_group_name_Hall '-P 1'
_space_group_name_H-M_alt 'P -1'
_symmetry_cell_setting triclinic
_symmetry_space_group_name_Hall '-P 1'
_symmetry_space_group_name_H-M 'P -1'
_atom_sites_solution_hydrogens difmap
_atom_sites_solution_primary direct
_audit_update_record
;
2017-06-27 deposited with the CCDC.	2021-01-14 downloaded from the CCDC.
;
_cell_angle_alpha 78.159(3)
_cell_angle_beta 80.220(3)
_cell_angle_gamma 79.813(3)
_cell_formula_units_Z 1
_cell_length_a 9.7305(3)
_cell_length_b 10.3706(4)
_cell_length_c 13.6626(5)
_cell_measurement_reflns_used 8324
_cell_measurement_temperature 150.00(10)
_cell_measurement_theta_max 29.0180
_cell_measurement_theta_min 4.0340
_cell_volume 1315.27(8)
_computing_cell_refinement
;
CrysAlisPro, Agilent Technologies,
Version 1.171.36.28 (release 01-02-2013 CrysAlis171 .NET)
(compiled Feb  1 2013,16:14:44)
;
_computing_data_collection
;
CrysAlisPro, Agilent Technologies,
Version 1.171.36.28 (release 01-02-2013 CrysAlis171 .NET)
(compiled Feb  1 2013,16:14:44)
;
_computing_data_reduction
;
CrysAlisPro, Agilent Technologies,
Version 1.171.36.28 (release 01-02-2013 CrysAlis171 .NET)
(compiled Feb  1 2013,16:14:44)
;
_computing_molecular_graphics 'CAMERON (Watkin et al., 1996)'
_computing_publication_material 'CRYSTALS (Betteridge et al., 2003)'
_computing_structure_refinement 'CRYSTALS (Betteridge et al., 2003)'
_computing_structure_solution 'SIR97 (Altomare et al., 1999)'
_diffrn_ambient_temperature 150.00(10)
_diffrn_detector_area_resol_mean 10.4678
_diffrn_measured_fraction_theta_full 0.998
_diffrn_measured_fraction_theta_max 0.879
_diffrn_measurement_device_type 'Xcalibur, Atlas, Gemini ultra'
_diffrn_measurement_method \w
_diffrn_radiation_monochromator graphite
_diffrn_radiation_source 'Enhance (Mo) X-ray Source'
_diffrn_radiation_type 'Mo K\a'
_diffrn_radiation_wavelength 0.7107
_diffrn_reflns_av_R_equivalents 0.034
_diffrn_reflns_limit_h_max 13
_diffrn_reflns_limit_h_min -12
_diffrn_reflns_limit_k_max 14
_diffrn_reflns_limit_k_min -13
_diffrn_reflns_limit_l_max 18
_diffrn_reflns_limit_l_min -18
_diffrn_reflns_number 27521
_diffrn_reflns_theta_full 26.620
_diffrn_reflns_theta_max 29.828
_diffrn_reflns_theta_min 3.164
_diffrn_standards_number 0
_exptl_absorpt_coefficient_mu 0.651
_exptl_absorpt_correction_T_max 0.905
_exptl_absorpt_correction_T_min 0.750
_exptl_absorpt_correction_type analytical
_exptl_absorpt_process_details
;
CrysAlisPro, Agilent Technologies,
Version 1.171.36.28 (release 01-02-2013 CrysAlis171 .NET)
(compiled Feb  1 2013,16:14:44)
Analytical numeric absorption correction using a multifaceted crystal
			model based on expressions derived by R.C. Clark & J.S. Reid.
(Clark, R. C. & Reid, J. S. (1995). Acta Cryst. A51, 887-897)
;
_exptl_crystal_colour colorless
_exptl_crystal_density_diffrn 1.347
_exptl_crystal_density_method 'not measured'
_exptl_crystal_description block
_exptl_crystal_F_000 570
_exptl_crystal_size_max 0.558
_exptl_crystal_size_mid 0.318
_exptl_crystal_size_min 0.190
_refine_diff_density_max 1.96
_refine_diff_density_min -0.69
_refine_ls_extinction_method None
_refine_ls_goodness_of_fit_ref 1.0280
_refine_ls_hydrogen_treatment mixed
_refine_ls_matrix_type full
_refine_ls_number_parameters 293
_refine_ls_number_reflns 6645
_refine_ls_number_restraints 10
_refine_ls_R_factor_all 0.0781
_refine_ls_R_factor_gt 0.0586
_refine_ls_shift/su_max 0.0004664
_refine_ls_shift/su_mean 0.0000208
_refine_ls_structure_factor_coef Fsqd
_refine_ls_weighting_details
;
 Method= Modified Sheldrick 
 w=1/[\s^2^(F^2^) + ( 0.06P)^2^ + 3.40P] 
 ,where P=(max(Fo^2^,0) + 2Fc^2^)/3 
;
_refine_ls_weighting_scheme calc
_refine_ls_wR_factor_all 0.1635
_refine_ls_wR_factor_gt 0.1397
_refine_ls_wR_factor_ref 0.1635
_reflns_limit_h_max 13
_reflns_limit_h_min -13
_reflns_limit_k_max 14
_reflns_limit_k_min -13
_reflns_limit_l_max 18
_reflns_limit_l_min 0
_reflns_number_gt 5197
_reflns_number_total 6645
_reflns_threshold_expression I>2.0\s(I)
_oxford_diffrn_Wilson_B_factor 2.11
_oxford_diffrn_Wilson_scale 0.07
_oxford_refine_ls_r_factor_ref 0.0781
_oxford_refine_ls_scale 4.60(9)
_oxford_reflns_number_all 6645
_oxford_reflns_threshold_expression_ref I>-10.0\s(I)
_cod_data_source_file d0dt03726e2.cif
_cod_data_source_block I
_cod_depositor_comments 'Adding full bibliography for 7706424--7706426.cif.'
_cod_original_sg_symbol_H-M 'P -1 '
_cod_database_code 7706424

loop_
_symmetry_equiv_pos_as_xyz
x,y,z
-x,-y,-z

loop_
_atom_site_label
_atom_site_type_symbol
_atom_site_fract_x
_atom_site_fract_y
_atom_site_fract_z
_atom_site_U_iso_or_equiv
_atom_site_occupancy
_atom_site_adp_type
_atom_site_refinement_flags_posn
_atom_site_refinement_flags_adp
_atom_site_refinement_flags_occupancy
_atom_site_disorder_assembly
_atom_site_disorder_group
_atom_site_attached_hydrogens
Ti1 Ti 0.23143(5) 0.72760(5) 0.27271(4) 0.0249 1.0000 Uani . . . . . .
O2 O 0.0239(2) 0.7299(2) 0.33537(16) 0.0281 1.0000 Uani . . . . . .
Ti3 Ti -0.10129(5) 0.78059(5) 0.22572(4) 0.0279 1.0000 Uani . . . . . .
O4 O 0.1058(2) 0.7516(2) 0.16156(15) 0.0253 1.0000 Uani . . . . . .
C5 C 0.1557(3) 0.8286(3) 0.0676(2) 0.0339 1.0000 Uani . . . . . .
C6 C 0.1751(4) 0.9627(3) 0.0875(3) 0.0368 1.0000 Uani . . . . . .
N7 N 0.2402(3) 0.9475(3) 0.1811(2) 0.0327 1.0000 Uani . . . . . .
C8 C 0.3939(4) 0.9483(4) 0.1600(3) 0.0406 1.0000 Uani . . . . . .
C9 C 0.4632(3) 0.8225(4) 0.1220(3) 0.0421 1.0000 Uani . . . . . .
O10 O 0.3998(2) 0.7142(2) 0.17961(18) 0.0351 1.0000 Uani . . . . . .
H92 H 0.5611 0.8084 0.1257 0.0501 1.0000 Uiso . . . . . .
H91 H 0.4518 0.8308 0.0518 0.0496 1.0000 Uiso . . . . . .
H81 H 0.4274 0.9532 0.2222 0.0489 1.0000 Uiso . . . . . .
H82 H 0.4138 1.0247 0.1095 0.0489 1.0000 Uiso . . . . . .
C11 C 0.1735(4) 1.0564(4) 0.2369(3) 0.0457 1.0000 Uani . . . . . .
H112 H 0.2192 1.0503 0.2942 0.0681 1.0000 Uiso . . . . . .
H111 H 0.1811 1.1398 0.1934 0.0675 1.0000 Uiso . . . . . .
H113 H 0.0778 1.0446 0.2585 0.0666 1.0000 Uiso . . . . . .
H62 H 0.2339 1.0049 0.0314 0.0439 1.0000 Uiso . . . . . .
H61 H 0.0829 1.0157 0.0957 0.0439 1.0000 Uiso . . . . . .
H52 H 0.2460 0.7849 0.0390 0.0406 1.0000 Uiso . . . . . .
H51 H 0.0892 0.8420 0.0204 0.0412 1.0000 Uiso . . . . . .
O12 O -0.2617(2) 0.7477(2) 0.3170(2) 0.0375 1.0000 Uani . . . . . .
C13 C -0.3192(4) 0.6285(4) 0.3424(3) 0.0410 1.0000 Uani . . . . . .
C14 C -0.2043(4) 0.5151(4) 0.3221(3) 0.0422 1.0000 Uani . . . . . .
N15 N -0.1138(3) 0.5564(3) 0.2261(2) 0.0288 1.0000 Uani . . . . . .
C16 C -0.1846(4) 0.5599(4) 0.1374(3) 0.0412 1.0000 Uani . . . . . .
C17 C -0.1363(4) 0.6710(4) 0.0553(3) 0.0453 1.0000 Uani . . . . . .
O18 O -0.1542(3) 0.7855(2) 0.09876(19) 0.0388 1.0000 Uani . . . . . .
H171 H -0.0352 0.6474 0.0303 0.0536 1.0000 Uiso . . . . . .
H172 H -0.1909 0.6861 0.0009 0.0541 1.0000 Uiso . . . . . .
H162 H -0.2871 0.5778 0.1567 0.0504 1.0000 Uiso . . . . . .
H161 H -0.1578 0.4735 0.1150 0.0498 1.0000 Uiso . . . . . .
C19 C 0.0211(4) 0.4658(4) 0.2222(4) 0.0534 1.0000 Uani . . . . . .
H193 H 0.0867 0.4974 0.1617 0.0792 1.0000 Uiso . . . . . .
H192 H 0.0630 0.4635 0.2808 0.0786 1.0000 Uiso . . . . . .
H191 H 0.0062 0.3759 0.2221 0.0782 1.0000 Uiso . . . . . .
H142 H -0.1458 0.4911 0.3761 0.0511 1.0000 Uiso . . . . . .
H141 H -0.2463 0.4369 0.3180 0.0508 1.0000 Uiso . . . . . .
H131 H -0.3546 0.6122 0.4149 0.0493 1.0000 Uiso . . . . . .
H132 H -0.3951 0.6335 0.3041 0.0494 1.0000 Uiso . . . . . .
O20 O -0.1400(2) 0.9594(2) 0.2188(2) 0.0420 1.0000 Uani . . . . . .
C21 C -0.2657(4) 1.0515(4) 0.2163(3) 0.0444 1.0000 Uani . . . . . .
C22 C -0.2366(5) 1.1855(4) 0.2229(4) 0.0573 1.0000 Uani . . . . . .
H222 H -0.3241 1.2443 0.2231 0.0877 1.0000 Uiso . . . . . .
H221 H -0.1968 1.1769 0.2858 0.0875 1.0000 Uiso . . . . . .
H223 H -0.1711 1.2155 0.1659 0.0878 1.0000 Uiso . . . . . .
H212 H -0.3298 1.0228 0.2760 0.0540 1.0000 Uiso . . . . . .
H211 H -0.3077 1.0585 0.1547 0.0542 1.0000 Uiso . . . . . .
C23 C -0.0188(4) 0.7132(4) 0.4419(3) 0.0385 1.0000 Uani . . . . . .
C24 C -0.0634(5) 0.8460(5) 0.4754(4) 0.0607 1.0000 Uani . . . . . .
H243 H -0.0865 0.8299 0.5478 0.0916 1.0000 Uiso . . . . . .
H242 H -0.1452 0.8903 0.4468 0.0916 1.0000 Uiso . . . . . .
H241 H 0.0097 0.8975 0.4543 0.0918 1.0000 Uiso . . . . . .
H232 H 0.0595 0.6652 0.4750 0.0470 1.0000 Uiso . . . . . .
H231 H -0.0970 0.6637 0.4605 0.0467 1.0000 Uiso . . . . . .
O25 O 0.2747(3) 0.8022(2) 0.37082(17) 0.0355 1.0000 Uani . . . . . .
C26 C 0.3232(4) 0.7699(4) 0.4655(3) 0.0461 1.0000 Uani . . . . . .
C27 C 0.4197(4) 0.8661(5) 0.4726(3) 0.0548 1.0000 Uani . . . . . .
H271 H 0.4477 0.8454 0.5390 0.0820 1.0000 Uiso . . . . . .
H273 H 0.3718 0.9546 0.4603 0.0817 1.0000 Uiso . . . . . .
H272 H 0.5011 0.8543 0.4234 0.0813 1.0000 Uiso . . . . . .
H261 H 0.2443 0.7783 0.5182 0.0559 1.0000 Uiso . . . . . .
H262 H 0.3719 0.6788 0.4767 0.0560 1.0000 Uiso . . . . . .
O28 O 0.2722(2) 0.5513(2) 0.32372(18) 0.0336 1.0000 Uani . . . . . .
C29 C 0.3900(4) 0.4503(3) 0.3226(3) 0.0376 1.0000 Uani . . . . . .
C30 C 0.3488(4) 0.3200(4) 0.3131(4) 0.0578 1.0000 Uani . . . . . .
H302 H 0.4320 0.2530 0.3144 0.0877 1.0000 Uiso . . . . . .
H301 H 0.2777 0.2937 0.3700 0.0882 1.0000 Uiso . . . . . .
H303 H 0.3115 0.3307 0.2503 0.0881 1.0000 Uiso . . . . . .
H292 H 0.4259 0.4359 0.3873 0.0448 1.0000 Uiso . . . . . .
H291 H 0.4607 0.4755 0.2674 0.0447 1.0000 Uiso . . . . . .
O31 O 0.3388(6) 0.5246(7) 0.0615(6) 0.0648 0.5000 Uani D U . . . .
C32 C 0.4601(6) 0.4479(5) 0.0330(4) 0.0924 1.0000 Uani D U . . . .
H325 H 0.3738 0.4811 0.0618 0.1123 0.5000 Uiso . . . . . .
H324 H 0.5155 0.4031 0.0921 0.1129 0.5000 Uiso . . . . . .
H323 H 0.5195 0.4041 0.0861 0.1123 0.5000 Uiso . . . . . .
H322 H 0.4444 0.3811 -0.0038 0.1128 0.5000 Uiso . . . . . .
H321 H 0.4564 0.3810 -0.0048 0.1123 0.5000 Uiso . . . . . .
H312 H 0.377(12) 0.560(12) 0.095(8) 0.097(2) 0.5000 Uiso D . . . . .

loop_
_atom_site_aniso_label
_atom_site_aniso_U_11
_atom_site_aniso_U_22
_atom_site_aniso_U_33
_atom_site_aniso_U_23
_atom_site_aniso_U_13
_atom_site_aniso_U_12
Ti1 0.0228(3) 0.0246(3) 0.0270(3) -0.00258(19) -0.00251(19) -0.00598(19)
O2 0.0252(10) 0.0311(11) 0.0281(11) -0.0061(8) 0.0013(8) -0.0078(8)
Ti3 0.0212(3) 0.0212(3) 0.0397(3) -0.0034(2) -0.0029(2) -0.00285(19)
O4 0.0228(10) 0.0281(10) 0.0238(10) -0.0018(8) -0.0021(8) -0.0050(8)
C5 0.0321(16) 0.0411(18) 0.0260(15) 0.0020(13) -0.0039(12) -0.0081(13)
C6 0.0332(17) 0.0312(16) 0.0382(18) 0.0076(13) -0.0021(13) -0.0030(13)
N7 0.0305(13) 0.0258(13) 0.0401(15) -0.0008(11) -0.0008(11) -0.0090(10)
C8 0.0328(17) 0.0376(18) 0.049(2) 0.0050(15) -0.0028(15) -0.0172(14)
C9 0.0243(15) 0.044(2) 0.048(2) 0.0073(16) 0.0043(14) -0.0074(14)
O10 0.0247(11) 0.0343(12) 0.0390(13) 0.0032(10) 0.0021(9) -0.0026(9)
C11 0.046(2) 0.0280(17) 0.063(2) -0.0135(16) 0.0001(18) -0.0063(15)
O12 0.0243(11) 0.0334(12) 0.0544(15) -0.0110(11) 0.0046(10) -0.0090(9)
C13 0.0354(18) 0.0392(19) 0.049(2) -0.0067(15) 0.0037(15) -0.0167(15)
C14 0.049(2) 0.0330(17) 0.046(2) 0.0021(15) -0.0123(16) -0.0158(15)
N15 0.0244(12) 0.0258(12) 0.0373(14) -0.0057(10) -0.0083(10) -0.0034(10)
C16 0.045(2) 0.0368(18) 0.046(2) -0.0079(15) -0.0116(16) -0.0114(15)
C17 0.048(2) 0.053(2) 0.0383(19) -0.0053(16) -0.0116(16) -0.0137(17)
O18 0.0338(12) 0.0351(12) 0.0462(14) 0.0049(10) -0.0153(10) -0.0067(10)
C19 0.039(2) 0.0289(18) 0.097(3) -0.0174(19) -0.021(2) 0.0015(15)
O20 0.0288(12) 0.0215(11) 0.0710(18) -0.0064(11) 0.0003(11) -0.0005(9)
C21 0.0312(17) 0.0340(18) 0.064(2) -0.0085(16) -0.0014(16) -0.0009(14)
C22 0.051(2) 0.034(2) 0.082(3) -0.016(2) 0.001(2) 0.0040(17)
C23 0.0364(18) 0.049(2) 0.0323(17) -0.0100(14) 0.0065(13) -0.0198(15)
C24 0.066(3) 0.065(3) 0.057(3) -0.036(2) 0.023(2) -0.028(2)
O25 0.0385(13) 0.0411(13) 0.0313(12) -0.0061(10) -0.0049(9) -0.0178(10)
C26 0.045(2) 0.065(3) 0.0321(18) -0.0064(17) -0.0071(15) -0.0206(18)
C27 0.045(2) 0.074(3) 0.058(3) -0.030(2) -0.0129(19) -0.018(2)
O28 0.0287(11) 0.0273(11) 0.0412(13) 0.0019(9) -0.0067(9) -0.0024(9)
C29 0.0302(16) 0.0310(16) 0.049(2) 0.0008(14) -0.0100(14) -0.0023(13)
C30 0.038(2) 0.0310(19) 0.099(4) -0.006(2) -0.004(2) -0.0033(15)
O31 0.058(4) 0.072(4) 0.077(4) -0.030(3) -0.015(3) -0.018(3)
C32 0.109(5) 0.087(4) 0.094(4) -0.031(3) -0.031(4) -0.013(3)

loop_
_atom_type_symbol
_atom_type_scat_dispersion_real
_atom_type_scat_dispersion_imag
_atom_type_scat_Cromer_Mann_a1
_atom_type_scat_Cromer_Mann_b1
_atom_type_scat_Cromer_Mann_a2
_atom_type_scat_Cromer_Mann_b2
_atom_type_scat_Cromer_Mann_a3
_atom_type_scat_Cromer_Mann_b3
_atom_type_scat_Cromer_Mann_a4
_atom_type_scat_Cromer_Mann_b4
_atom_type_scat_Cromer_Mann_c
_atom_type_scat_source
C 0.0033 0.0016 2.3100 20.8439 1.0200 10.2075 1.5886 0.5687 0.8650 51.6512 0.2156 'International Tables Vol C 4.2.6.8 and 6.1.1.4'
H 0.0000 0.0000 0.4930 10.5109 0.3229 26.1257 0.1402 3.1424 0.0408 57.7998 0.0030 'International Tables Vol C 4.2.6.8 and 6.1.1.4'
N 0.0061 0.0033 12.2126 0.0057 3.1322 9.8933 2.0125 28.9975 1.1663 0.5826 -11.5290 'International Tables Vol C 4.2.6.8 and 6.1.1.4'
O 0.0106 0.0060 3.0485 13.2771 2.2868 5.7011 1.5463 0.3239 0.8670 32.9089 0.2508 'International Tables Vol C 4.2.6.8 and 6.1.1.4'
Ti 0.2776 0.4457 9.7595 7.8508 7.3558 0.5000 1.6991 35.6338 1.9021 116.1050 1.2807 'International Tables Vol C 4.2.6.8 and 6.1.1.4'

loop_
_geom_angle_atom_site_label_1
_geom_angle_site_symmetry_1
_geom_angle_atom_site_label_2
_geom_angle_site_symmetry_2
_geom_angle_atom_site_label_3
_geom_angle_site_symmetry_3
_geom_angle
_geom_angle_publ_flag
O2 . Ti1 . O4 . 69.78(8) yes
O2 . Ti1 . N7 . 103.84(9) yes
O4 . Ti1 . N7 . 74.07(9) yes
O2 . Ti1 . O10 . 161.66(10) yes
O4 . Ti1 . O10 . 92.69(9) yes
N7 . Ti1 . O10 . 75.25(10) yes
O2 . Ti1 . O25 . 93.29(10) yes
O4 . Ti1 . O25 . 145.06(10) yes
N7 . Ti1 . O25 . 81.18(10) yes
O10 . Ti1 . O25 . 104.55(11) yes
O2 . Ti1 . O28 . 91.42(9) yes
O4 . Ti1 . O28 . 109.18(10) yes
N7 . Ti1 . O28 . 164.42(10) yes
O10 . Ti1 . O28 . 89.29(10) yes
O25 . Ti1 . O28 . 101.32(11) yes
Ti1 . O2 . Ti3 . 110.02(10) yes
Ti1 . O2 . C23 . 122.12(19) yes
Ti3 . O2 . C23 . 127.4(2) yes
O2 . Ti3 . O4 . 70.53(8) yes
O2 . Ti3 . O12 . 92.46(10) yes
O4 . Ti3 . O12 . 157.65(10) yes
O2 . Ti3 . N15 . 91.85(9) yes
O4 . Ti3 . N15 . 89.24(9) yes
O12 . Ti3 . N15 . 76.56(10) yes
O2 . Ti3 . O18 . 156.53(10) yes
O4 . Ti3 . O18 . 88.61(10) yes
O12 . Ti3 . O18 . 104.47(11) yes
N15 . Ti3 . O18 . 76.79(10) yes
O2 . Ti3 . O20 . 100.65(11) yes
O4 . Ti3 . O20 . 103.31(10) yes
O12 . Ti3 . O20 . 93.82(11) yes
N15 . Ti3 . O20 . 164.61(10) yes
O18 . Ti3 . O20 . 94.41(12) yes
Ti1 . O4 . Ti3 . 108.53(9) yes
Ti1 . O4 . C5 . 114.88(18) yes
Ti3 . O4 . C5 . 121.95(18) yes
O4 . C5 . C6 . 107.7(3) yes
O4 . C5 . H52 . 110.5 no
C6 . C5 . H52 . 108.8 no
O4 . C5 . H51 . 111.0 no
C6 . C5 . H51 . 109.4 no
H52 . C5 . H51 . 109.3 no
C5 . C6 . N7 . 111.4(2) yes
C5 . C6 . H62 . 109.1 no
N7 . C6 . H62 . 109.4 no
C5 . C6 . H61 . 107.8 no
N7 . C6 . H61 . 108.9 no
H62 . C6 . H61 . 110.4 no
Ti1 . N7 . C6 . 108.64(19) yes
Ti1 . N7 . C8 . 100.69(19) yes
C6 . N7 . C8 . 112.6(3) yes
Ti1 . N7 . C11 . 115.8(2) yes
C6 . N7 . C11 . 109.7(3) yes
C8 . N7 . C11 . 109.3(3) yes
N7 . C8 . C9 . 108.7(3) yes
N7 . C8 . H81 . 108.5 no
C9 . C8 . H81 . 110.8 no
N7 . C8 . H82 . 109.4 no
C9 . C8 . H82 . 109.8 no
H81 . C8 . H82 . 109.6 no
C8 . C9 . O10 . 109.3(3) yes
C8 . C9 . H92 . 110.3 no
O10 . C9 . H92 . 110.7 no
C8 . C9 . H91 . 109.7 no
O10 . C9 . H91 . 109.3 no
H92 . C9 . H91 . 107.5 no
C9 . O10 . Ti1 . 125.3(2) yes
N7 . C11 . H112 . 109.7 no
N7 . C11 . H111 . 109.2 no
H112 . C11 . H111 . 109.9 no
N7 . C11 . H113 . 107.1 no
H112 . C11 . H113 . 109.4 no
H111 . C11 . H113 . 111.4 no
Ti3 . O12 . C13 . 126.5(2) yes
O12 . C13 . C14 . 108.9(3) yes
O12 . C13 . H131 . 109.5 no
C14 . C13 . H131 . 107.6 no
O12 . C13 . H132 . 110.2 no
C14 . C13 . H132 . 110.9 no
H131 . C13 . H132 . 109.6 no
C13 . C14 . N15 . 109.6(3) yes
C13 . C14 . H142 . 110.1 no
N15 . C14 . H142 . 108.3 no
C13 . C14 . H141 . 109.9 no
N15 . C14 . H141 . 109.9 no
H142 . C14 . H141 . 109.0 no
Ti3 . N15 . C14 . 103.8(2) yes
Ti3 . N15 . C16 . 104.61(19) yes
C14 . N15 . C16 . 111.6(3) yes
Ti3 . N15 . C19 . 116.3(2) yes
C14 . N15 . C19 . 109.4(3) yes
C16 . N15 . C19 . 110.9(3) yes
N15 . C16 . C17 . 107.6(3) yes
N15 . C16 . H162 . 109.0 no
C17 . C16 . H162 . 110.0 no
N15 . C16 . H161 . 108.9 no
C17 . C16 . H161 . 110.8 no
H162 . C16 . H161 . 110.5 no
C16 . C17 . O18 . 107.3(3) yes
C16 . C17 . H171 . 109.7 no
O18 . C17 . H171 . 109.1 no
C16 . C17 . H172 . 110.2 no
O18 . C17 . H172 . 110.6 no
H171 . C17 . H172 . 110.0 no
C17 . O18 . Ti3 . 122.2(2) yes
N15 . C19 . H193 . 110.5 no
N15 . C19 . H192 . 109.2 no
H193 . C19 . H192 . 108.6 no
N15 . C19 . H191 . 110.7 no
H193 . C19 . H191 . 110.2 no
H192 . C19 . H191 . 107.5 no
Ti3 . O20 . C21 . 133.5(2) yes
O20 . C21 . C22 . 109.8(3) yes
O20 . C21 . H212 . 107.3 no
C22 . C21 . H212 . 107.3 no
O20 . C21 . H211 . 112.3 no
C22 . C21 . H211 . 108.9 no
H212 . C21 . H211 . 111.2 no
C21 . C22 . H222 . 107.4 no
C21 . C22 . H221 . 107.7 no
H222 . C22 . H221 . 111.4 no
C21 . C22 . H223 . 109.3 no
H222 . C22 . H223 . 110.4 no
H221 . C22 . H223 . 110.4 no
O2 . C23 . C24 . 111.1(3) yes
O2 . C23 . H232 . 108.4 no
C24 . C23 . H232 . 109.3 no
O2 . C23 . H231 . 109.9 no
C24 . C23 . H231 . 108.6 no
H232 . C23 . H231 . 109.6 no
C23 . C24 . H243 . 108.1 no
C23 . C24 . H242 . 109.2 no
H243 . C24 . H242 . 108.7 no
C23 . C24 . H241 . 109.6 no
H243 . C24 . H241 . 111.2 no
H242 . C24 . H241 . 110.1 no
Ti1 . O25 . C26 . 142.3(2) yes
O25 . C26 . C27 . 110.2(3) yes
O25 . C26 . H261 . 109.6 no
C27 . C26 . H261 . 107.4 no
O25 . C26 . H262 . 110.8 no
C27 . C26 . H262 . 110.3 no
H261 . C26 . H262 . 108.5 no
C26 . C27 . H271 . 108.9 no
C26 . C27 . H273 . 109.6 no
H271 . C27 . H273 . 110.3 no
C26 . C27 . H272 . 107.8 no
H271 . C27 . H272 . 109.4 no
H273 . C27 . H272 . 110.8 no
Ti1 . O28 . C29 . 138.1(2) yes
O28 . C29 . C30 . 111.1(3) yes
O28 . C29 . H292 . 108.2 no
C30 . C29 . H292 . 107.1 no
O28 . C29 . H291 . 110.1 no
C30 . C29 . H291 . 109.3 no
H292 . C29 . H291 . 111.1 no
C29 . C30 . H302 . 108.5 no
C29 . C30 . H301 . 109.1 no
H302 . C30 . H301 . 109.6 no
C29 . C30 . H303 . 109.5 no
H302 . C30 . H303 . 110.1 no
H301 . C30 . H303 . 110.1 no
C32 . O31 . H312 . 92(9) no
C32 2_665 C32 . O31 . 100.0(6) yes
C32 2_665 C32 . H325 . 113.6 no
C32 2_665 C32 . H324 . 108.2 no
O31 . C32 . H324 . 113.3 no
H325 . C32 . H324 . 105.7 no
C32 2_665 C32 . H323 . 105.5 no
O31 . C32 . H323 . 117.2 no
H325 . C32 . H323 . 109.8 no
C32 2_665 C32 . H322 . 112.7 no
O31 . C32 . H322 . 111.8 no
H325 . C32 . H322 . 106.0 no
H324 . C32 . H322 . 110.4 no
H323 . C32 . H322 . 109.3 no
C32 2_665 C32 . H321 . 109.0 no
O31 . C32 . H321 . 118.3 no
H325 . C32 . H321 . 112.6 no
H324 . C32 . H321 . 107.4 no
H323 . C32 . H321 . 105.9 no

loop_
_geom_bond_atom_site_label_1
_geom_bond_site_symmetry_1
_geom_bond_atom_site_label_2
_geom_bond_site_symmetry_2
_geom_bond_distance
_geom_bond_publ_flag
Ti1 . O2 . 2.053(2) yes
Ti1 . O4 . 2.057(2) yes
Ti1 . N7 . 2.374(3) yes
Ti1 . O10 . 1.899(2) yes
Ti1 . O25 . 1.818(2) yes
Ti1 . O28 . 1.817(2) yes
O2 . Ti3 . 2.018(2) yes
O2 . C23 . 1.427(4) yes
Ti3 . O4 . 2.053(2) yes
Ti3 . O12 . 1.860(2) yes
Ti3 . N15 . 2.349(3) yes
Ti3 . O18 . 1.880(3) yes
Ti3 . O20 . 1.812(2) yes
O4 . C5 . 1.423(4) yes
C5 . C6 . 1.519(5) yes
C5 . H52 . 0.972 no
C5 . H51 . 0.964 no
C6 . N7 . 1.489(5) yes
C6 . H62 . 0.953 no
C6 . H61 . 0.967 no
N7 . C8 . 1.476(4) yes
N7 . C11 . 1.485(5) yes
C8 . C9 . 1.508(5) yes
C8 . H81 . 0.974 no
C8 . H82 . 0.962 no
C9 . O10 . 1.406(4) yes
C9 . H92 . 0.946 no
C9 . H91 . 0.970 no
C11 . H112 . 0.950 no
C11 . H111 . 0.951 no
C11 . H113 . 0.949 no
O12 . C13 . 1.402(4) yes
C13 . C14 . 1.508(5) yes
C13 . H131 . 0.982 no
C13 . H132 . 0.963 no
C14 . N15 . 1.480(5) yes
C14 . H142 . 0.974 no
C14 . H141 . 0.985 no
N15 . C16 . 1.484(4) yes
N15 . C19 . 1.472(4) yes
C16 . C17 . 1.513(5) yes
C16 . H162 . 0.982 no
C16 . H161 . 0.983 no
C17 . O18 . 1.405(5) yes
C17 . H171 . 0.991 no
C17 . H172 . 0.956 no
C19 . H193 . 0.991 no
C19 . H192 . 0.953 no
C19 . H191 . 0.969 no
O20 . C21 . 1.413(4) yes
C21 . C22 . 1.490(6) yes
C21 . H212 . 0.967 no
C21 . H211 . 0.981 no
C22 . H222 . 0.956 no
C22 . H221 . 0.983 no
C22 . H223 . 0.955 no
C23 . C24 . 1.508(6) yes
C23 . H232 . 0.962 no
C23 . H231 . 0.962 no
C24 . H243 . 0.964 no
C24 . H242 . 0.948 no
C24 . H241 . 0.936 no
O25 . C26 . 1.408(4) yes
C26 . C27 . 1.513(6) yes
C26 . H261 . 0.965 no
C26 . H262 . 0.973 no
C27 . H271 . 0.963 no
C27 . H273 . 0.948 no
C27 . H272 . 0.955 no
O28 . C29 . 1.409(4) yes
C29 . C30 . 1.510(5) yes
C29 . H292 . 0.979 no
C29 . H291 . 0.958 no
C30 . H302 . 0.969 no
C30 . H301 . 0.977 no
C30 . H303 . 0.966 no
O31 . C32 . 1.3484(10) yes
O31 . H312 . 0.81(2) no
C32 . C32 2_665 1.498(8) yes
C32 . H325 . 0.905 no
C32 . H324 . 1.031 no
C32 . H323 . 0.990 no
C32 . H322 . 0.980 no
C32 . H321 . 0.954 no

loop_
_geom_hbond_atom_site_label_D
_geom_hbond_site_symmetry_D
_geom_hbond_atom_site_label_H
_geom_hbond_site_symmetry_H
_geom_hbond_atom_site_label_A
_geom_hbond_site_symmetry_A
_geom_hbond_angle_DHA
_geom_hbond_distance_DH
_geom_hbond_distance_HA
_geom_hbond_distance_DA
_geom_hbond_publ_flag
C6 . H61 . O20 . 129 0.97 2.58 3.281(6) yes
C19 . H192 . O28 . 137 0.95 2.57 3.332(6) yes
O31 . H312 . O10 . 156(12) 0.809 2.218 2.977(6) yes
